data_8102206
loop_
_publ_author_name
'Mechergui, Jalloul'
'Belam, Wahid'
'Rzaigui, Mohamed'

_publ_section_title
;
Crystal structure of 1-(2,3-dimethylphenyl)piperazinium dihydrogendiphosphate, 
[C~12~H~19~N~2~]~2~[H~2~P~2~O~7~]
;
_journal_issue 4
_journal_name_full 'Zeitschrift f\"ur Kristallographie - New Crystal Structures'
_journal_page_first 412
_journal_page_last 414
_journal_volume 222
_journal_year 2007
_chemical_formula_moiety 'C24 H40 N4 O7 P2'
_chemical_formula_sum 'C24 H40 N4 O7 P2'
_chemical_formula_weight 558.54
_chemical_name_systematic
;
1-(2,3-dimethylphenyl)piperazine dihydrogendiphosphate
;
_space_group_IT_number 2
_symmetry_cell_setting triclinic
_symmetry_space_group_name_Hall '-P 1'
_symmetry_space_group_name_H-M 'P -1'
_atom_sites_solution_hydrogens geom
_atom_sites_solution_primary direct
_atom_sites_solution_secondary difmap
_audit_creation_date 2007-12-01T20:10:34-00:00
_audit_creation_method 'WinGX routine CIF_UPDATE'
_cell_angle_alpha 94.65(2)
_cell_angle_beta 98.41(5)
_cell_angle_gamma 97.48(5)
_cell_formula_units_Z 2
_cell_length_a 6.227(5)
_cell_length_b 12.962(3)
_cell_length_c 17.327(6)
_cell_measurement_reflns_used 25
_cell_measurement_temperature 293(2)
_cell_measurement_theta_max 26.96
_cell_measurement_theta_min 2.09
_cell_volume 1364.6(13)
_computing_cell_refinement 'CAD4 Express (Enraf Nonius, 1994)[2]'
_computing_data_collection 'CAD4 Express (Enraf Nonius, 1994)[2]'
_computing_data_reduction 'XCAD4 (Harms & Wocadlo, 1995)[3]'
_computing_molecular_graphics 'Ortep-3 for Windows (Farrugia, 1997)[6], DIAMOND Version 2.0[7]'
_computing_publication_material 'WinGX (Farrugia, 1999)[8]'
_computing_structure_refinement 'SHELXL-97 (Sheldrick, 1997)[5]'
_computing_structure_solution 'SHELXS-97 (Sheldrick, 1997)[4]'
_diffrn_ambient_temperature 293(2)
_diffrn_measured_fraction_theta_full 0.999
_diffrn_measured_fraction_theta_max 0.999
_diffrn_measurement_device '\k-geometry diffractometer'
_diffrn_measurement_device_type 'Enraf-Nonius MACH 3'
_diffrn_measurement_method 'non-profiled omega scans'
_diffrn_radiation_monochromator graphite
_diffrn_radiation_probe x-ray
_diffrn_radiation_type MoK\a
_diffrn_radiation_wavelength 0.71073
_diffrn_reflns_av_R_equivalents 0.0194
_diffrn_reflns_av_unetI/netI 0.0483
_diffrn_reflns_limit_h_max 7
_diffrn_reflns_limit_h_min -7
_diffrn_reflns_limit_k_max 16
_diffrn_reflns_limit_k_min -16
_diffrn_reflns_limit_l_max 22
_diffrn_reflns_limit_l_min 0
_diffrn_reflns_number 6115
_diffrn_reflns_theta_full 26.96
_diffrn_reflns_theta_max 26.96
_diffrn_reflns_theta_min 2.09
_diffrn_standards_decay_% 1
_diffrn_standards_interval_time 120
_diffrn_standards_number 2
_exptl_absorpt_coefficient_mu 0.209
_exptl_absorpt_correction_type none
_exptl_crystal_colour white
_exptl_crystal_density_diffrn 1.359
_exptl_crystal_density_method 'not measured'
_exptl_crystal_description prism
_exptl_crystal_F_000 596
_exptl_crystal_size_max 0.6
_exptl_crystal_size_mid 0.5
_exptl_crystal_size_min 0.1
_refine_diff_density_max 0.383
_refine_diff_density_min -0.312
_refine_diff_density_rms 0.056
_refine_ls_extinction_method none
_refine_ls_goodness_of_fit_ref 1.017
_refine_ls_hydrogen_treatment mixed
_refine_ls_matrix_type full
_refine_ls_number_parameters 331
_refine_ls_number_reflns 5916
_refine_ls_number_restraints 0
_refine_ls_restrained_S_all 1.017
_refine_ls_R_factor_all 0.0890
_refine_ls_R_factor_gt 0.0489
_refine_ls_shift/su_max 0.001
_refine_ls_shift/su_mean 0
_refine_ls_structure_factor_coef Fsqd
_refine_ls_weighting_details 'calc w=1/[\s^2^(Fo^2^)+(0.0598P)^2^+0.6381P] where P=(Fo^2^+2Fc^2^)/3'
_refine_ls_weighting_scheme calc
_refine_ls_wR_factor_gt 0.1153
_refine_ls_wR_factor_ref 0.1316
_reflns_number_gt 4097
_reflns_number_total 5916
_reflns_threshold_expression >2sigma(I)
_cod_data_source_file 1267-2133.cff
_cod_data_source_block '[C12H19N2]2H2P2O7'
_cod_depositor_comments
;
 Moving the '_geom_hbond_site_symmetry_A' data name to the end of the
 '_geom_hbond' loop based on loop values.

 Antanas Vaitkus,
 2017-03-07
;
_cod_original_cell_volume 1364.6(12)
_cod_database_code 8102206

loop_
_symmetry_equiv_pos_as_xyz
'x, y, z'
'-x, -y, -z'

loop_
_atom_site_label
_atom_site_type_symbol
_atom_site_fract_x
_atom_site_fract_y
_atom_site_fract_z
_atom_site_U_iso_or_equiv
_atom_site_adp_type
_atom_site_occupancy
_atom_site_symmetry_multiplicity
_atom_site_Wyckoff_symbol
_atom_site_calc_flag
_atom_site_refinement_flags
_atom_site_disorder_group
_atom_site_disorder_assembly
P1 P 0.96564(10) 0.66112(5) 0.01485(4) 0.02776(16) Uani 1 2 i d . . .
P2 P 1.30582(11) 0.81179(5) -0.03569(4) 0.02892(17) Uani 1 2 i d . . .
O1 O 1.1080(3) 0.61390(13) 0.08112(11) 0.0377(4) Uani 1 2 i d . . .
H1 H 1.1647 0.5666 0.0617 0.057 Uiso 1 2 i calc R . .
O2 O 1.1330(3) 0.70576(13) -0.03986(11) 0.0365(4) Uani 1 2 i d . . .
O3 O 0.8634(3) 0.74669(13) 0.05030(11) 0.0377(4) Uani 1 2 i d . . .
O4 O 0.8155(3) 0.57371(13) -0.03601(12) 0.0395(5) Uani 1 2 i d . . .
O5 O 1.4704(3) 0.81006(16) 0.04121(11) 0.0465(5) Uani 1 2 i d . . .
H5A H 1.5376 0.7601 0.0367 0.07 Uiso 1 2 i calc R . .
O6 O 1.1877(3) 0.90280(13) -0.02552(11) 0.0380(4) Uani 1 2 i d . . .
O7 O 1.4096(3) 0.79626(14) -0.10699(11) 0.0386(5) Uani 1 2 i d . . .
N1 N 1.3926(4) 0.42460(16) -0.25958(13) 0.0342(5) Uani 1 2 i d . . .
N2 N 1.4923(4) 0.60446(16) -0.14903(13) 0.0340(5) Uani 1 2 i d . . .
H2A H 1.5898 0.589 -0.1095 0.041 Uiso 1 2 i calc R . .
H2B H 1.467 0.6703 -0.1375 0.041 Uiso 1 2 i calc R . .
N3 N 1.9165(3) 0.91094(16) -0.25968(12) 0.0315(5) Uani 1 2 i d . . .
N4 N 2.0146(3) 1.04311(16) -0.11496(12) 0.0334(5) Uani 1 2 i d . . .
H4A H 2.0124 1.1044 -0.0869 0.04 Uiso 1 2 i calc R . .
H4B H 2.0812 1.0016 -0.0829 0.04 Uiso 1 2 i calc R . .
C1 C 1.3765(5) 0.32144(19) -0.29890(16) 0.0348(6) Uani 1 2 i d . . .
C2 C 1.1919(5) 0.2857(2) -0.35553(16) 0.0383(6) Uani 1 2 i d . . .
C3 C 1.1704(5) 0.1846(2) -0.39442(18) 0.0464(7) Uani 1 2 i d . . .
C4 C 1.3351(6) 0.1240(2) -0.37692(19) 0.0512(8) Uani 1 2 i d . . .
H4 H 1.3227 0.0577 -0.4034 0.061 Uiso 1 2 i calc R . .
C5 C 1.5145(6) 0.1593(2) -0.3219(2) 0.0559(9) Uani 1 2 i d . . .
H5B H 1.6229 0.1171 -0.3113 0.067 Uiso 1 2 i calc R . .
C6 C 1.5363(5) 0.2579(2) -0.28172(18) 0.0489(8) Uani 1 2 i d . . .
H6 H 1.6575 0.2813 -0.2434 0.059 Uiso 1 2 i calc R . .
C7 C 0.9737(4) 0.14367(19) -0.45617(16) 0.0741(12) Uani 1 2 i d . . .
H7A H 0.8759 0.1951 -0.4606 0.111 Uiso 1 2 i calc R . .
H7B H 0.8989 0.0805 -0.4415 0.111 Uiso 1 2 i calc R . .
H7C H 1.0214 0.1294 -0.5057 0.111 Uiso 1 2 i calc R . .
C8 C 1.0214(4) 0.35560(19) -0.37633(16) 0.0574(9) Uani 1 2 i d R . .
H8A H 1.0611 0.4213 -0.3444 0.086 Uiso 1 2 i calc R . .
H8B H 0.8814 0.3228 -0.3672 0.086 Uiso 1 2 i calc R . .
H8C H 1.0132 0.3673 -0.4306 0.086 Uiso 1 2 i calc R . .
C9 C 1.6086(5) 0.4872(2) -0.24905(18) 0.0399(7) Uani 1 2 i d . . .
H9A H 1.6662 0.4844 -0.2981 0.048 Uiso 1 2 i calc R . .
H9B H 1.7087 0.4598 -0.2102 0.048 Uiso 1 2 i calc R . .
C10 C 1.5886(5) 0.5991(2) -0.22221(17) 0.0407(7) Uani 1 2 i d . . .
H10A H 1.7325 0.641 -0.2133 0.049 Uiso 1 2 i calc R . .
H10B H 1.4966 0.6277 -0.2629 0.049 Uiso 1 2 i calc R . .
C11 C 1.2851(5) 0.5322(2) -0.15465(19) 0.0443(7) Uani 1 2 i d . . .
H11A H 1.171 0.5566 -0.1899 0.053 Uiso 1 2 i calc R . .
H11B H 1.2402 0.5316 -0.1034 0.053 Uiso 1 2 i calc R . .
C12 C 1.3129(5) 0.4229(2) -0.18445(18) 0.0446(7) Uani 1 2 i d . . .
H12A H 1.4167 0.3957 -0.1468 0.054 Uiso 1 2 i calc R . .
H12B H 1.1735 0.3774 -0.1908 0.054 Uiso 1 2 i calc R . .
C13 C 1.8990(4) 0.81636(19) -0.31128(15) 0.0315(6) Uani 1 2 i d . . .
C14 C 1.7195(4) 0.7925(2) -0.37164(15) 0.0343(6) Uani 1 2 i d . . .
C15 C 1.6931(5) 0.6970(2) -0.41947(16) 0.0381(6) Uani 1 2 i d . . .
C16 C 1.8499(5) 0.6308(2) -0.40731(17) 0.0465(7) Uani 1 2 i d . . .
H16 H 1.8336 0.568 -0.4391 0.056 Uiso 1 2 i calc R . .
C17 C 2.0279(5) 0.6561(2) -0.34962(18) 0.0475(7) Uani 1 2 i d . . .
H17 H 2.1322 0.6109 -0.343 0.057 Uiso 1 2 i calc R . .
C18 C 2.0539(5) 0.7482(2) -0.30109(17) 0.0394(6) Uani 1 2 i d . . .
H18 H 2.1749 0.7647 -0.2616 0.047 Uiso 1 2 i calc R . .
C19 C 1.5589(5) 0.8683(2) -0.38682(19) 0.0497(8) Uani 1 2 i d . . .
H19A H 1.6009 0.929 -0.3494 0.075 Uiso 1 2 i calc R . .
H19B H 1.4148 0.8357 -0.3819 0.075 Uiso 1 2 i calc R . .
H19C H 1.5585 0.8887 -0.4389 0.075 Uiso 1 2 i calc R . .
C20 C 1.4981(5) 0.6668(3) -0.48322(19) 0.0549(8) Uani 1 2 i d . . .
H20A H 1.4062 0.7209 -0.4837 0.082 Uiso 1 2 i calc R . .
H20B H 1.4162 0.6024 -0.4736 0.082 Uiso 1 2 i calc R . .
H20C H 1.5474 0.658 -0.533 0.082 Uiso 1 2 i calc R . .
C21 C 2.1418(4) 0.9588(2) -0.22780(16) 0.0358(6) Uani 1 2 i d . . .
H21A H 2.2243 0.9708 -0.2704 0.043 Uiso 1 2 i calc R . .
H21B H 2.2129 0.912 -0.1949 0.043 Uiso 1 2 i calc R . .
C22 C 2.1395(5) 1.0614(2) -0.18009(16) 0.0379(6) Uani 1 2 i d . . .
H22A H 2.2886 1.0931 -0.1592 0.046 Uiso 1 2 i calc R . .
H22B H 2.0723 1.109 -0.2133 0.046 Uiso 1 2 i calc R . .
C23 C 1.7860(4) 0.9932(2) -0.14549(17) 0.0401(6) Uani 1 2 i d . . .
H23A H 1.7098 1.0402 -0.1765 0.048 Uiso 1 2 i calc R . .
H23B H 1.7083 0.9786 -0.1021 0.048 Uiso 1 2 i calc R . .
C24 C 1.7898(4) 0.8926(2) -0.19543(16) 0.0360(6) Uani 1 2 i d . . .
H24A H 1.8545 0.8435 -0.163 0.043 Uiso 1 2 i calc R . .
H24B H 1.6407 0.8617 -0.2172 0.043 Uiso 1 2 i calc R . .

loop_
_atom_site_aniso_label
_atom_site_aniso_U_11
_atom_site_aniso_U_22
_atom_site_aniso_U_33
_atom_site_aniso_U_23
_atom_site_aniso_U_13
_atom_site_aniso_U_12
P1 0.0271(3) 0.0204(3) 0.0348(4) -0.0008(3) 0.0020(3) 0.0050(2)
P2 0.0322(4) 0.0243(3) 0.0311(3) -0.0009(3) 0.0073(3) 0.0069(3)
O1 0.0438(11) 0.0304(10) 0.0370(10) -0.0004(8) -0.0022(9) 0.0101(8)
O2 0.0439(11) 0.0254(9) 0.0411(10) -0.0027(8) 0.0137(9) 0.0036(8)
O3 0.0340(10) 0.0259(9) 0.0541(12) -0.0036(8) 0.0119(9) 0.0074(7)
O4 0.0347(10) 0.0250(9) 0.0526(12) -0.0041(8) -0.0104(9) 0.0058(8)
O5 0.0388(11) 0.0586(13) 0.0409(11) -0.0069(10) -0.0009(9) 0.0183(10)
O6 0.0484(11) 0.0273(9) 0.0416(11) 0.0018(8) 0.0107(9) 0.0142(8)
O7 0.0486(11) 0.0307(10) 0.0408(11) 0.0023(8) 0.0191(9) 0.0096(8)
N1 0.0395(12) 0.0273(11) 0.0346(12) -0.0057(9) 0.0092(10) 0.0023(9)
N2 0.0402(12) 0.0257(11) 0.0339(12) -0.0043(9) -0.0017(10) 0.0097(9)
N3 0.0334(11) 0.0290(11) 0.0304(11) -0.0046(9) 0.0058(9) 0.0019(9)
N4 0.0400(12) 0.0247(11) 0.0342(12) -0.0046(9) 0.0028(10) 0.0082(9)
C1 0.0449(16) 0.0263(13) 0.0346(14) -0.0005(11) 0.0111(12) 0.0070(11)
C2 0.0441(16) 0.0306(14) 0.0392(15) -0.0051(11) 0.0087(13) 0.0046(12)
C3 0.0563(19) 0.0346(15) 0.0466(17) -0.0078(13) 0.0127(15) 0.0026(13)
C4 0.076(2) 0.0251(14) 0.0533(19) -0.0057(13) 0.0138(17) 0.0113(14)
C5 0.077(2) 0.0350(16) 0.059(2) 0.0033(15) 0.0064(18) 0.0243(16)
C6 0.059(2) 0.0392(16) 0.0458(17) -0.0002(13) -0.0031(15) 0.0131(14)
C7 0.074(3) 0.051(2) 0.084(3) -0.031(2) -0.005(2) 0.0036(19)
C8 0.0471(19) 0.0474(18) 0.071(2) -0.0163(17) -0.0054(17) 0.0130(15)
C9 0.0438(16) 0.0307(14) 0.0470(16) -0.0015(12) 0.0175(13) 0.0030(12)
C10 0.0437(16) 0.0291(14) 0.0488(17) -0.0008(12) 0.0142(13) -0.0013(12)
C11 0.0459(17) 0.0350(15) 0.0524(18) -0.0108(13) 0.0229(14) -0.0004(12)
C12 0.0505(18) 0.0340(15) 0.0485(17) -0.0081(13) 0.0216(14) -0.0050(13)
C13 0.0353(14) 0.0287(13) 0.0301(13) -0.0012(10) 0.0090(11) 0.0013(10)
C14 0.0368(14) 0.0322(13) 0.0330(14) 0.0002(11) 0.0064(11) 0.0028(11)
C15 0.0454(16) 0.0336(14) 0.0329(14) -0.0039(11) 0.0052(12) 0.0022(12)
C16 0.063(2) 0.0319(15) 0.0422(17) -0.0080(12) 0.0081(15) 0.0045(14)
C17 0.0545(19) 0.0363(16) 0.0513(18) -0.0053(13) 0.0047(15) 0.0155(14)
C18 0.0396(15) 0.0336(14) 0.0421(16) -0.0044(12) -0.0009(13) 0.0073(12)
C19 0.0484(18) 0.0450(17) 0.0521(19) -0.0067(14) -0.0045(15) 0.0145(14)
C20 0.057(2) 0.0507(19) 0.0487(18) -0.0131(15) -0.0041(16) 0.0009(15)
C21 0.0332(14) 0.0349(14) 0.0378(15) -0.0023(11) 0.0093(12) -0.0015(11)
C22 0.0417(15) 0.0299(13) 0.0385(15) -0.0016(11) 0.0064(12) -0.0053(11)
C23 0.0353(15) 0.0410(15) 0.0423(16) -0.0087(12) 0.0094(12) 0.0042(12)
C24 0.0334(14) 0.0354(14) 0.0377(15) -0.0054(12) 0.0103(12) -0.0003(11)

loop_
_atom_type_symbol
_atom_type_description
_atom_type_scat_dispersion_real
_atom_type_scat_dispersion_imag
_atom_type_scat_source
C C 0.0033 0.0016 'International Tables Vol C Tables 4.2.6.8 and 6.1.1.4'
H H 0 0 'International Tables Vol C Tables 4.2.6.8 and 6.1.1.4'
N N 0.0061 0.0033 'International Tables Vol C Tables 4.2.6.8 and 6.1.1.4'
O O 0.0106 0.006 'International Tables Vol C Tables 4.2.6.8 and 6.1.1.4'
P P 0.1023 0.0942 'International Tables Vol C Tables 4.2.6.8 and 6.1.1.4'

loop_
_geom_angle_atom_site_label_1
_geom_angle_atom_site_label_2
_geom_angle_atom_site_label_3
_geom_angle
_geom_angle_site_symmetry_1
_geom_angle_site_symmetry_3
_geom_angle_publ_flag
O3 P1 O4 117.37(12) . . ?
O3 P1 O1 109.21(11) . . ?
O4 P1 O1 108.86(11) . . ?
O3 P1 O2 110.60(11) . . ?
O4 P1 O2 104.80(12) . . ?
O1 P1 O2 105.29(12) . . ?
O6 P2 O7 119.29(11) . . ?
O6 P2 O5 108.01(12) . . ?
O7 P2 O5 112.06(12) . . ?
O6 P2 O2 108.51(11) . . ?
O7 P2 O2 103.64(11) . . ?
O5 P2 O2 104.16(12) . . ?
P1 O1 H1 109.5 . . ?
P1 O2 P2 134.82(12) . . ?
P2 O5 H5A 109.5 . . ?
C1 N1 C9 115.4(2) . . ?
C1 N1 C12 112.0(2) . . ?
C9 N1 C12 109.8(2) . . ?
C11 N2 C10 112.9(2) . . ?
C11 N2 H2A 109 . . ?
C10 N2 H2A 109 . . ?
C11 N2 H2B 109 . . ?
C10 N2 H2B 109 . . ?
H2A N2 H2B 107.8 . . ?
C13 N3 C21 114.7(2) . . ?
C13 N3 C24 110.4(2) . . ?
C21 N3 C24 110.1(2) . . ?
C22 N4 C23 110.7(2) . . ?
C22 N4 H4A 109.5 . . ?
C23 N4 H4A 109.5 . . ?
C22 N4 H4B 109.5 . . ?
C23 N4 H4B 109.5 . . ?
H4A N4 H4B 108.1 . . ?
C6 C1 C2 120.3(2) . . ?
C6 C1 N1 121.9(3) . . ?
C2 C1 N1 117.8(2) . . ?
C1 C2 C3 119.1(3) . . ?
C1 C2 C8 120.6(2) . . ?
C3 C2 C8 120.3(3) . . ?
C4 C3 C2 119.1(3) . . ?
C4 C3 C7 120.4(2) . . ?
C2 C3 C7 120.5(3) . . ?
C5 C4 C3 121.6(3) . . ?
C5 C4 H4 119.2 . . ?
C3 C4 H4 119.2 . . ?
C4 C5 C6 120.2(3) . . ?
C4 C5 H5B 119.9 . . ?
C6 C5 H5B 119.9 . . ?
C5 C6 C1 119.7(3) . . ?
C5 C6 H6 120.1 . . ?
C1 C6 H6 120.1 . . ?
C3 C7 H7A 109.5 . . ?
C3 C7 H7B 109.5 . . ?
H7A C7 H7B 109.5 . . ?
C3 C7 H7C 109.5 . . ?
H7A C7 H7C 109.5 . . ?
H7B C7 H7C 109.5 . . ?
C2 C8 H8A 109.5 . . ?
C2 C8 H8B 109.5 . . ?
H8A C8 H8B 109.5 . . ?
C2 C8 H8C 109.5 . . ?
H8A C8 H8C 109.5 . . ?
H8B C8 H8C 109.5 . . ?
N1 C9 C10 108.9(2) . . ?
N1 C9 H9A 109.9 . . ?
C10 C9 H9A 109.9 . . ?
N1 C9 H9B 109.9 . . ?
C10 C9 H9B 109.9 . . ?
H9A C9 H9B 108.3 . . ?
N2 C10 C9 110.7(2) . . ?
N2 C10 H10A 109.5 . . ?
C9 C10 H10A 109.5 . . ?
N2 C10 H10B 109.5 . . ?
C9 C10 H10B 109.5 . . ?
H10A C10 H10B 108.1 . . ?
N2 C11 C12 110.8(2) . . ?
N2 C11 H11A 109.5 . . ?
C12 C11 H11A 109.5 . . ?
N2 C11 H11B 109.5 . . ?
C12 C11 H11B 109.5 . . ?
H11A C11 H11B 108.1 . . ?
N1 C12 C11 109.6(2) . . ?
N1 C12 H12A 109.7 . . ?
C11 C12 H12A 109.7 . . ?
N1 C12 H12B 109.7 . . ?
C11 C12 H12B 109.7 . . ?
H12A C12 H12B 108.2 . . ?
C18 C13 C14 120.0(2) . . ?
C18 C13 N3 121.4(2) . . ?
C14 C13 N3 118.6(2) . . ?
C13 C14 C15 119.2(2) . . ?
C13 C14 C19 120.7(2) . . ?
C15 C14 C19 120.1(2) . . ?
C16 C15 C14 119.2(3) . . ?
C16 C15 C20 120.1(3) . . ?
C14 C15 C20 120.8(3) . . ?
C17 C16 C15 121.3(3) . . ?
C17 C16 H16 119.4 . . ?
C15 C16 H16 119.4 . . ?
C16 C17 C18 120.4(3) . . ?
C16 C17 H17 119.8 . . ?
C18 C17 H17 119.8 . . ?
C17 C18 C13 120.0(3) . . ?
C17 C18 H18 120 . . ?
C13 C18 H18 120 . . ?
C14 C19 H19A 109.5 . . ?
C14 C19 H19B 109.5 . . ?
H19A C19 H19B 109.5 . . ?
C14 C19 H19C 109.5 . . ?
H19A C19 H19C 109.5 . . ?
H19B C19 H19C 109.5 . . ?
C15 C20 H20A 109.5 . . ?
C15 C20 H20B 109.5 . . ?
H20A C20 H20B 109.5 . . ?
C15 C20 H20C 109.5 . . ?
H20A C20 H20C 109.5 . . ?
H20B C20 H20C 109.5 . . ?
N3 C21 C22 109.8(2) . . ?
N3 C21 H21A 109.7 . . ?
C22 C21 H21A 109.7 . . ?
N3 C21 H21B 109.7 . . ?
C22 C21 H21B 109.7 . . ?
H21A C21 H21B 108.2 . . ?
N4 C22 C21 109.7(2) . . ?
N4 C22 H22A 109.7 . . ?
C21 C22 H22A 109.7 . . ?
N4 C22 H22B 109.7 . . ?
C21 C22 H22B 109.7 . . ?
H22A C22 H22B 108.2 . . ?
N4 C23 C24 109.5(2) . . ?
N4 C23 H23A 109.8 . . ?
C24 C23 H23A 109.8 . . ?
N4 C23 H23B 109.8 . . ?
C24 C23 H23B 109.8 . . ?
H23A C23 H23B 108.2 . . ?
N3 C24 C23 111.3(2) . . ?
N3 C24 H24A 109.4 . . ?
C23 C24 H24A 109.4 . . ?
N3 C24 H24B 109.4 . . ?
C23 C24 H24B 109.4 . . ?
H24A C24 H24B 108 . . ?

loop_
_geom_bond_atom_site_label_1
_geom_bond_atom_site_label_2
_geom_bond_distance
_geom_bond_site_symmetry_2
_geom_bond_publ_flag
P1 O3 1.4833(18) . ?
P1 O4 1.502(2) . ?
P1 O1 1.561(2) . ?
P1 O2 1.594(2) . ?
P2 O6 1.4812(19) . ?
P2 O7 1.487(2) . ?
P2 O5 1.561(2) . ?
P2 O2 1.621(2) . ?
O1 H1 0.82 . ?
O5 H5A 0.82 . ?
N1 C1 1.435(3) . ?
N1 C9 1.456(4) . ?
N1 C12 1.460(3) . ?
N2 C11 1.478(4) . ?
N2 C10 1.480(4) . ?
N2 H2A 0.9 . ?
N2 H2B 0.9 . ?
N3 C13 1.440(3) . ?
N3 C21 1.466(3) . ?
N3 C24 1.473(3) . ?
N4 C22 1.479(3) . ?
N4 C23 1.486(4) . ?
N4 H4A 0.9 . ?
N4 H4B 0.9 . ?
C1 C6 1.387(4) . ?
C1 C2 1.399(4) . ?
C2 C3 1.405(4) . ?
C2 C8 1.506(4) . ?
C3 C4 1.385(4) . ?
C3 C7 1.511(4) . ?
C4 C5 1.360(5) . ?
C4 H4 0.93 . ?
C5 C6 1.386(4) . ?
C5 H5B 0.93 . ?
C6 H6 0.93 . ?
C7 H7A 0.96 . ?
C7 H7B 0.96 . ?
C7 H7C 0.96 . ?
C8 H8A 0.96 . ?
C8 H8B 0.96 . ?
C8 H8C 0.96 . ?
C9 C10 1.514(4) . ?
C9 H9A 0.97 . ?
C9 H9B 0.97 . ?
C10 H10A 0.97 . ?
C10 H10B 0.97 . ?
C11 C12 1.509(4) . ?
C11 H11A 0.97 . ?
C11 H11B 0.97 . ?
C12 H12A 0.97 . ?
C12 H12B 0.97 . ?
C13 C18 1.393(4) . ?
C13 C14 1.398(4) . ?
C14 C15 1.409(4) . ?
C14 C19 1.502(4) . ?
C15 C16 1.386(4) . ?
C15 C20 1.504(4) . ?
C16 C17 1.365(4) . ?
C16 H16 0.93 . ?
C17 C18 1.381(4) . ?
C17 H17 0.93 . ?
C18 H18 0.93 . ?
C19 H19A 0.96 . ?
C19 H19B 0.96 . ?
C19 H19C 0.96 . ?
C20 H20A 0.96 . ?
C20 H20B 0.96 . ?
C20 H20C 0.96 . ?
C21 C22 1.510(3) . ?
C21 H21A 0.97 . ?
C21 H21B 0.97 . ?
C22 H22A 0.97 . ?
C22 H22B 0.97 . ?
C23 C24 1.510(3) . ?
C23 H23A 0.97 . ?
C23 H23B 0.97 . ?
C24 H24A 0.97 . ?
C24 H24B 0.97 . ?

loop_
_geom_hbond_atom_site_label_D
_geom_hbond_atom_site_label_H
_geom_hbond_atom_site_label_A
_geom_hbond_distance_DH
_geom_hbond_distance_HA
_geom_hbond_distance_DA
_geom_hbond_angle_DHA
_geom_hbond_site_symmetry_A
O1 H1 O4 0.82 1.86 2.618(3) 153 2_765
O5 H5A O3 0.82 2.04 2.668(3) 133.1 1_655
N2 H2A O4 0.9 1.8 2.688(3) 170.6 1_655
N2 H2B O7 0.9 1.77 2.669(3) 174.9 .
N4 H4A O3 0.9 2 2.824(3) 151.8 2_875
N4 H4B O6 0.9 1.82 2.711(3) 172 1_655
